data_4329876
loop_
_publ_author_name
'Ross J. Davidson'
'Eric W. Ainscough'
'Andrew M. Brodie'
'Geoffrey B. Jameson'
'Mark R. Waterland'
'Harry R. Allcock'
'Mark D. Hindenlang'
'Boujemaa Moubaraki'
'Keith S. Murray'
'Keith C. Gordon'
'Raphael Horvath'
'Guy N. L. Jameson'

_publ_contact_author_address
;
 Chemistry-Institute of Fundamental Sciences, Massey University, 
 Private Bag 11222, Palmerston North, New Zealand
;
_publ_contact_author_email A.M.Brodie@massey.ac.nz
_publ_section_title
;
 Toward an Iron(II) Spin-Crossover Grafted Phosphazene Polymer
;
_journal_name_full 'Inorganic Chemistry'
_journal_page_first 8307
_journal_page_last 8316
_journal_paper_doi 10.1021/ic300853f
_journal_volume 51
_journal_year 2012
_chemical_formula_moiety 'C102 H78 Fe N12 O12 P6, 2(F6 P)'
_chemical_formula_sum 'C102 H78 F12 Fe N12 O12 P8'
_chemical_formula_weight 2195.40
_chemical_name_common '[Fe(L2)2](PF6)2'
_chemical_name_systematic
;
 ? 
;
_space_group_crystal_system triclinic
_space_group_IT_number 2
_space_group_name_Hall '-P 1'
_space_group_name_H-M_alt 'P -1'
_symmetry_space_group_name_Hall '-P 1'
_symmetry_space_group_name_H-M 'P -1'
_atom_sites_solution_hydrogens geom
_atom_sites_solution_primary direct
_atom_sites_solution_secondary difmap
_audit_creation_date 2011-06-17
_audit_creation_method
;
  Olex2 1.1
  (compiled 2011.02.15 svn.r1672, GUI svn.r3494)
;
_cell_angle_alpha 86.15(3)
_cell_angle_beta 84.188(14)
_cell_angle_gamma 87.457(13)
_cell_formula_units_Z 2
_cell_length_a 9.823(3)
_cell_length_b 20.681(9)
_cell_length_c 24.932(10)
_cell_measurement_temperature 90(2)
_cell_volume 5024(3)
_computing_molecular_graphics
;
O. V. Dolomanov, L. J. Bourhis, R. J. Gildea, J. A. K. Howard and H. Puschmann,
OLEX2: a complete structure solution, refinement and analysis program.
J. Appl. Cryst. (2009). 42, 339-341.
;
_computing_publication_material
;
O. V. Dolomanov, L. J. Bourhis, R. J. Gildea, J. A. K. Howard and H. Puschmann,
OLEX2: a complete structure solution, refinement and analysis program.
J. Appl. Cryst. (2009). 42, 339-341.
;
_computing_structure_refinement 'SHELXL-97 (Sheldrick, 1997)'
_computing_structure_solution 'SHELXS-97 (Sheldrick, 1990)'
_diffrn_ambient_temperature 90(2)
_diffrn_measured_fraction_theta_full 0.996
_diffrn_measured_fraction_theta_max 0.996
_diffrn_measurement_device_type 'Area detector'
_diffrn_measurement_method 'omega scans'
_diffrn_radiation_monochromator graphite
_diffrn_radiation_type MoK\a
_diffrn_radiation_wavelength 0.71073
_diffrn_reflns_av_R_equivalents 0.0537
_diffrn_reflns_av_unetI/netI 0.0648
_diffrn_reflns_limit_h_max 7
_diffrn_reflns_limit_h_min -13
_diffrn_reflns_limit_k_max 27
_diffrn_reflns_limit_k_min -27
_diffrn_reflns_limit_l_max 33
_diffrn_reflns_limit_l_min -33
_diffrn_reflns_number 105319
_diffrn_reflns_theta_full 28.28
_diffrn_reflns_theta_max 28.28
_diffrn_reflns_theta_min 2.72
_diffrn_source 'fine-focus sealed tube'
_exptl_absorpt_coefficient_mu 0.368
_exptl_absorpt_correction_T_max 0.9775
_exptl_absorpt_correction_T_min 0.7680
_exptl_absorpt_correction_type multi-scan
_exptl_absorpt_process_details 'Acta Cryst., 1995, A51, 33'
_exptl_crystal_colour purple
_exptl_crystal_density_diffrn 1.451
_exptl_crystal_description needle
_exptl_crystal_F_000 2358
_exptl_crystal_size_max 0.73
_exptl_crystal_size_mid 0.15
_exptl_crystal_size_min 0.06
_platon_squeeze_details
;
 C2H3N molecules disordered over several sites and orientations were
found in the unit cell.
The contributions from these were removed using Platon / SQUEEZE.
57 electrons / cell were removed (2.59 C2H3N = 57e-)
and 315.5 A3 was left by the void.
;
_refine_diff_density_max 1.411
_refine_diff_density_min -0.975
_refine_diff_density_rms 0.093
_refine_ls_extinction_method none
_refine_ls_goodness_of_fit_ref 0.926
_refine_ls_hydrogen_treatment constr
_refine_ls_matrix_type full
_refine_ls_number_parameters 1359
_refine_ls_number_reflns 24825
_refine_ls_number_restraints 297
_refine_ls_restrained_S_all 0.936
_refine_ls_R_factor_all 0.1120
_refine_ls_R_factor_gt 0.0710
_refine_ls_shift/su_max 0.005
_refine_ls_shift/su_mean 0.000
_refine_ls_structure_factor_coef Fsqd
_refine_ls_weighting_details 'calc w=1/[\s^2^(Fo^2^)+(0.1131P)^2^+8.5513P] where P=(Fo^2^+2Fc^2^)/3'
_refine_ls_weighting_scheme calc
_refine_ls_wR_factor_gt 0.1843
_refine_ls_wR_factor_ref 0.2069
_reflns_number_gt 15518
_reflns_number_total 24825
_reflns_threshold_expression >2sigma(I)
_cod_data_source_file ic300853f_si_002_1.cif
_cod_data_source_block rjd369c
_cod_database_code 4329876

loop_
_space_group_symop_id
_space_group_symop_operation_xyz
1 'x, y, z'
2 '-x, -y, -z'

loop_
_atom_site_label
_atom_site_type_symbol
_atom_site_fract_x
_atom_site_fract_y
_atom_site_fract_z
_atom_site_U_iso_or_equiv
_atom_site_adp_type
_atom_site_occupancy
_atom_site_symmetry_multiplicity
_atom_site_calc_flag
_atom_site_refinement_flags
_atom_site_disorder_assembly
_atom_site_disorder_group
Fe1 Fe 0.32711(5) 0.51968(2) 0.214901(18) 0.02242(12) Uani 1 1 d . . .
P2B P 0.12828(9) 0.15915(4) -0.10998(4) 0.02405(18) Uani 1 1 d . . .
P1B P 0.37174(9) 0.21538(4) -0.14712(3) 0.02371(18) Uani 1 1 d . . .
P3B P 0.37413(9) 0.09818(4) -0.08762(4) 0.02632(19) Uani 1 1 d . . .
C19A C 0.2782(4) 0.69241(18) 0.53374(16) 0.0379(9) Uani 1 1 d . . .
C17A C 0.4065(4) 0.64775(19) 0.45759(16) 0.0390(9) Uani 1 1 d . . .
H17 H 0.4896 0.6325 0.4409 0.047 Uiso 1 1 calc R . .
C18A C 0.4007(4) 0.6697(2) 0.50910(17) 0.0424(10) Uani 1 1 d . . .
H18 H 0.4795 0.6690 0.5269 0.051 Uiso 1 1 calc R . .
C16A C 0.2893(4) 0.64834(18) 0.43063(16) 0.0355(8) Uani 1 1 d . . .
C47A C 0.4004(6) 0.8566(3) 0.7993(2) 0.0664(16) Uani 1 1 d . . .
H47 H 0.4707 0.8826 0.7839 0.080 Uiso 1 1 calc R . .
C21A C 0.1691(5) 0.6732(2) 0.45611(19) 0.0525(12) Uani 1 1 d . . .
H21 H 0.0905 0.6754 0.4381 0.063 Uiso 1 1 calc R . .
C39A C -0.1015(6) 1.0188(2) 0.6099(2) 0.0600(13) Uani 1 1 d U . .
H39 H -0.1622 0.9878 0.6251 0.072 Uiso 1 1 calc R . .
C34A C 0.0214(5) 1.0002(2) 0.5860(2) 0.0479(10) Uani 1 1 d U . .
C32A C 0.5303(6) 0.9432(3) 0.4175(3) 0.0775(17) Uani 1 1 d DU . .
H32 H 0.5739 0.9767 0.3967 0.093 Uiso 1 1 calc R . .
C45A C 0.6411(6) 0.8830(3) 0.6010(2) 0.0768(13) Uani 1 1 d DU . .
H45 H 0.6251 0.9256 0.6104 0.092 Uiso 1 1 calc R . .
C46A C 0.2837(6) 0.8473(2) 0.7720(2) 0.0611(15) Uani 1 1 d . . .
C26A C -0.1893(6) 0.8271(4) 0.7201(2) 0.0836(13) Uani 1 1 d DU . .
H26 H -0.2272 0.8690 0.7209 0.100 Uiso 1 1 calc R . .
C28A C 0.3584(5) 0.9081(2) 0.48478(18) 0.0500(11) Uani 1 1 d DU . .
C20A C 0.1616(5) 0.6948(2) 0.50750(19) 0.0522(12) Uani 1 1 d . . .
H20 H 0.0790 0.7108 0.5241 0.063 Uiso 1 1 calc R . .
C40A C 0.5702(5) 0.8331(3) 0.6284(2) 0.0692(12) Uani 1 1 d DU . .
C41A C 0.5886(6) 0.7732(4) 0.6168(2) 0.0875(14) Uani 1 1 d DU . .
H41 H 0.5381 0.7413 0.6369 0.105 Uiso 1 1 calc R . .
C44A C 0.7387(6) 0.8672(4) 0.5583(3) 0.0851(14) Uani 1 1 d DU . .
H44 H 0.7908 0.8993 0.5392 0.102 Uiso 1 1 calc R . .
C33A C 0.4260(6) 0.9576(2) 0.4566(2) 0.0590(13) Uani 1 1 d DU . .
H33 H 0.4022 1.0004 0.4636 0.071 Uiso 1 1 calc R . .
C48A C 0.4050(7) 0.8249(3) 0.8499(2) 0.076(2) Uani 1 1 d . . .
H48 H 0.4799 0.8296 0.8692 0.091 Uiso 1 1 calc R . .
C37A C -0.0512(5) 1.1290(2) 0.5890(2) 0.0630(14) Uani 1 1 d U . .
H37 H -0.0805 1.1724 0.5857 0.076 Uiso 1 1 calc R . .
C30A C 0.5035(6) 0.8326(3) 0.4377(3) 0.0734(17) Uani 1 1 d DU . .
H30 H 0.5297 0.7898 0.4317 0.088 Uiso 1 1 calc R . .
C27A C -0.0910(5) 0.8115(3) 0.6781(2) 0.0732(12) Uani 1 1 d DU . .
H27 H -0.0632 0.8423 0.6507 0.088 Uiso 1 1 calc R . .
C42A C 0.6891(6) 0.7557(4) 0.5722(3) 0.0980(15) Uani 1 1 d DU . .
H42 H 0.7050 0.7128 0.5634 0.118 Uiso 1 1 calc R . .
C50A C 0.1878(7) 0.7779(3) 0.8443(2) 0.0735(17) Uani 1 1 d . . .
H50 H 0.1177 0.7517 0.8597 0.088 Uiso 1 1 calc R . .
C43A C 0.7561(7) 0.8032(4) 0.5449(3) 0.0932(15) Uani 1 1 d DU . .
H43 H 0.8176 0.7933 0.5155 0.112 Uiso 1 1 calc R . .
C22A C -0.0364(6) 0.7490(3) 0.6785(2) 0.0757(12) Uani 1 1 d DU . .
C31A C 0.5702(5) 0.8804(3) 0.4090(2) 0.0616(13) Uani 1 1 d DU . .
H31 H 0.6430 0.8710 0.3835 0.074 Uiso 1 1 calc R . .
C49A C 0.2989(7) 0.7863(3) 0.8722(2) 0.0757(18) Uani 1 1 d . . .
H49 H 0.3031 0.7658 0.9063 0.091 Uiso 1 1 calc R . .
C25A C -0.2307(7) 0.7819(4) 0.7599(3) 0.1014(15) Uani 1 1 d DU . .
H25 H -0.2973 0.7931 0.7873 0.122 Uiso 1 1 calc R . .
C51A C 0.1799(6) 0.8085(3) 0.7934(2) 0.0641(15) Uani 1 1 d . . .
H51 H 0.1056 0.8027 0.7741 0.077 Uiso 1 1 calc R . .
C29A C 0.3967(6) 0.8459(3) 0.4760(3) 0.087(2) Uani 1 1 d DU . .
H29 H 0.3512 0.8122 0.4957 0.105 Uiso 1 1 calc R . .
C38A C -0.1373(6) 1.0834(2) 0.6117(2) 0.0640(14) Uani 1 1 d U . .
H38 H -0.2219 1.0961 0.6288 0.077 Uiso 1 1 calc R . .
C24A C -0.1772(7) 0.7234(4) 0.7598(3) 0.1158(16) Uani 1 1 d DU . .
H24 H -0.2051 0.6929 0.7875 0.139 Uiso 1 1 calc R . .
C23A C -0.0780(7) 0.7055(4) 0.7185(3) 0.1080(16) Uani 1 1 d DU . .
H23 H -0.0409 0.6633 0.7187 0.130 Uiso 1 1 calc R . .
C36A C 0.0776(7) 1.1105(3) 0.5714(3) 0.096(2) Uani 1 1 d U . .
H36 H 0.1418 1.1415 0.5600 0.115 Uiso 1 1 calc R . .
C35A C 0.1144(7) 1.0452(3) 0.5702(3) 0.092(2) Uani 1 1 d U . .
H35 H 0.2037 1.0323 0.5584 0.110 Uiso 1 1 calc R . .
C6A C 0.1947(3) 0.55995(16) 0.31329(13) 0.0257(7) Uani 1 1 d . . .
C9A C 0.4104(4) 0.62760(16) 0.33926(15) 0.0310(8) Uani 1 1 d . . .
H9A H 0.4840 0.6508 0.3472 0.037 Uiso 1 1 calc R . .
C10A C 0.4146(3) 0.59889(16) 0.29058(14) 0.0278(7) Uani 1 1 d . . .
C1A C 0.0537(4) 0.45839(17) 0.22178(14) 0.0295(7) Uani 1 1 d . . .
H1A H 0.0845 0.4395 0.1897 0.035 Uiso 1 1 calc R . .
C11A C 0.5305(4) 0.59705(17) 0.24827(15) 0.0293(7) Uani 1 1 d . . .
C5A C 0.0935(3) 0.52075(17) 0.29202(14) 0.0274(7) Uani 1 1 d . . .
C7A C 0.1846(4) 0.58743(17) 0.36244(14) 0.0285(7) Uani 1 1 d . . .
H7A H 0.1054 0.5833 0.3860 0.034 Uiso 1 1 calc R . .
C4A C -0.0391(4) 0.51286(19) 0.31560(16) 0.0353(8) Uani 1 1 d . . .
H4A H -0.0690 0.5321 0.3476 0.042 Uiso 1 1 calc R . .
C12A C 0.6544(4) 0.6255(2) 0.25141(17) 0.0392(9) Uani 1 1 d . . .
H12 H 0.6662 0.6513 0.2797 0.047 Uiso 1 1 calc R . .
C15A C 0.6123(4) 0.55118(19) 0.16815(16) 0.0360(8) Uani 1 1 d . . .
H15 H 0.5983 0.5267 0.1394 0.043 Uiso 1 1 calc R . .
C3A C -0.1269(4) 0.4759(2) 0.29107(17) 0.0397(9) Uani 1 1 d . . .
H3A H -0.2160 0.4696 0.3065 0.048 Uiso 1 1 calc R . .
C8A C 0.2936(4) 0.62136(17) 0.37664(14) 0.0307(8) Uani 1 1 d . . .
C2A C -0.0792(4) 0.4487(2) 0.24342(16) 0.0391(9) Uani 1 1 d . . .
H2A H -0.1361 0.4241 0.2260 0.047 Uiso 1 1 calc R . .
C13A C 0.7601(4) 0.6148(2) 0.2116(2) 0.0474(11) Uani 1 1 d . . .
H13 H 0.8443 0.6332 0.2127 0.057 Uiso 1 1 calc R . .
C14A C 0.7394(4) 0.5765(2) 0.17013(19) 0.0445(10) Uani 1 1 d . . .
H14 H 0.8105 0.5679 0.1437 0.053 Uiso 1 1 calc R . .
C11B C 0.2240(3) 0.56081(15) 0.11613(13) 0.0222(6) Uani 1 1 d . . .
C14B C 0.1036(3) 0.67743(16) 0.14153(15) 0.0287(7) Uani 1 1 d . . .
H14A H 0.0634 0.7172 0.1510 0.034 Uiso 1 1 calc R . .
C15B C 0.1766(3) 0.64034(16) 0.17766(14) 0.0262(7) Uani 1 1 d . . .
H15A H 0.1844 0.6557 0.2114 0.031 Uiso 1 1 calc R . .
C12B C 0.1517(3) 0.59613(16) 0.07814(14) 0.0260(7) Uani 1 1 d . . .
H12A H 0.1445 0.5803 0.0445 0.031 Uiso 1 1 calc R . .
C9B C 0.3054(3) 0.46435(16) 0.06072(13) 0.0260(7) Uani 1 1 d . . .
H9B H 0.2640 0.4809 0.0305 0.031 Uiso 1 1 calc R . .
C13B C 0.0906(3) 0.65535(16) 0.09129(14) 0.0264(7) Uani 1 1 d . . .
H13A H 0.0415 0.6799 0.0667 0.032 Uiso 1 1 calc R . .
C10B C 0.2932(3) 0.49793(16) 0.10756(13) 0.0247(7) Uani 1 1 d . . .
C8B C 0.3807(3) 0.40535(16) 0.05945(14) 0.0256(7) Uani 1 1 d . . .
C6B C 0.4207(3) 0.41594(16) 0.15190(14) 0.0266(7) Uani 1 1 d . . .
C1B C 0.4630(4) 0.42908(17) 0.29332(14) 0.0309(8) Uani 1 1 d . . .
H1B H 0.4325 0.4574 0.3198 0.037 Uiso 1 1 calc R . .
C7B C 0.4392(3) 0.38157(16) 0.10615(14) 0.0275(7) Uani 1 1 d . . .
H7B H 0.4904 0.3427 0.1063 0.033 Uiso 1 1 calc R . .
C2B C 0.5459(4) 0.37649(18) 0.30664(16) 0.0363(9) Uani 1 1 d . . .
H2B H 0.5709 0.3696 0.3416 0.044 Uiso 1 1 calc R . .
C5B C 0.4683(4) 0.39842(16) 0.20508(14) 0.0278(7) Uani 1 1 d . . .
C3B C 0.5919(4) 0.33393(19) 0.26789(16) 0.0393(9) Uani 1 1 d . . .
H3B H 0.6493 0.2985 0.2763 0.047 Uiso 1 1 calc R . .
C4B C 0.5516(4) 0.34460(18) 0.21636(16) 0.0361(8) Uani 1 1 d . . .
H4B H 0.5800 0.3161 0.1898 0.043 Uiso 1 1 calc R . .
C22B C 0.5468(4) 0.21438(16) -0.23694(15) 0.0292(7) Uani 1 1 d . . .
C48B C 0.6799(4) 0.04718(19) -0.23769(18) 0.0437(10) Uani 1 1 d . . .
H48A H 0.7712 0.0549 -0.2490 0.052 Uiso 1 1 calc R . .
C16B C 0.3935(3) 0.36968(16) 0.00972(13) 0.0255(7) Uani 1 1 d . . .
C46B C 0.4974(4) 0.03715(16) -0.16763(15) 0.0318(8) Uani 1 1 d . . .
C28B C -0.0725(3) 0.15452(16) -0.03223(14) 0.0262(7) Uani 1 1 d . . .
C21B C 0.5218(4) 0.34588(17) -0.01260(14) 0.0299(7) Uani 1 1 d . . .
H21A H 0.5995 0.3502 0.0051 0.036 Uiso 1 1 calc R . .
C19B C 0.4160(4) 0.30906(15) -0.08642(13) 0.0257(7) Uani 1 1 d . . .
C18B C 0.2879(3) 0.33035(17) -0.06409(14) 0.0276(7) Uani 1 1 d . . .
H18A H 0.2098 0.3240 -0.0810 0.033 Uiso 1 1 calc R . .
C20B C 0.5321(4) 0.31593(16) -0.06115(15) 0.0294(7) Uani 1 1 d . . .
H20A H 0.6167 0.3007 -0.0764 0.035 Uiso 1 1 calc R . .
C29B C -0.2043(4) 0.17618(19) -0.03795(17) 0.0380(9) Uani 1 1 d . . .
H29A H -0.2213 0.2119 -0.0613 0.046 Uiso 1 1 calc R . .
C40B C 0.3331(3) 0.10776(18) 0.01748(14) 0.0309(8) Uani 1 1 d . . .
C17B C 0.2787(4) 0.36107(17) -0.01641(14) 0.0296(7) Uani 1 1 d . . .
H17A H 0.1936 0.3763 -0.0015 0.036 Uiso 1 1 calc R . .
C34B C 0.0421(4) 0.09528(19) -0.18574(15) 0.0349(8) Uani 1 1 d . . .
C41B C 0.2948(4) 0.17264(19) 0.01741(16) 0.0376(9) Uani 1 1 d . . .
H41A H 0.3177 0.2004 -0.0128 0.045 Uiso 1 1 calc R . .
C27B C 0.5525(4) 0.21334(18) -0.29229(15) 0.0377(9) Uani 1 1 d . . .
H27A H 0.4730 0.2115 -0.3094 0.045 Uiso 1 1 calc R . .
C31B C -0.2877(4) 0.09149(18) 0.02578(16) 0.0350(8) Uani 1 1 d . . .
H31A H -0.3602 0.0702 0.0452 0.042 Uiso 1 1 calc R . .
C51B C 0.4077(4) 0.02393(19) -0.20377(17) 0.0381(9) Uani 1 1 d . . .
H51A H 0.3164 0.0163 -0.1923 0.046 Uiso 1 1 calc R . .
C45B C 0.3066(4) 0.0665(2) 0.06282(16) 0.0379(9) Uani 1 1 d . . .
H45A H 0.3356 0.0231 0.0628 0.045 Uiso 1 1 calc R . .
C47B C 0.6328(4) 0.04972(18) -0.18356(17) 0.0375(9) Uani 1 1 d . . .
H47A H 0.6912 0.0597 -0.1585 0.045 Uiso 1 1 calc R . .
C33B C -0.0451(4) 0.1019(2) 0.00233(16) 0.0399(9) Uani 1 1 d . . .
H33A H 0.0446 0.0877 0.0064 0.048 Uiso 1 1 calc R . .
C23B C 0.6645(4) 0.21587(18) -0.21040(16) 0.0350(8) Uani 1 1 d . . .
H23A H 0.6593 0.2160 -0.1730 0.042 Uiso 1 1 calc R . .
C49B C 0.5918(5) 0.0332(2) -0.27513(18) 0.0461(10) Uani 1 1 d . . .
H49A H 0.6237 0.0313 -0.3114 0.055 Uiso 1 1 calc R . .
C32B C -0.1545(4) 0.0706(2) 0.03109(17) 0.0437(10) Uani 1 1 d . . .
H32A H -0.1373 0.0347 0.0544 0.052 Uiso 1 1 calc R . .
C39B C 0.0891(4) 0.1183(2) -0.23679(17) 0.0486(11) Uani 1 1 d . . .
H39A H 0.1088 0.1617 -0.2442 0.058 Uiso 1 1 calc R . .
C24B C 0.7907(4) 0.21719(19) -0.24165(19) 0.0431(10) Uani 1 1 d . . .
H24A H 0.8708 0.2180 -0.2248 0.052 Uiso 1 1 calc R . .
C30B C -0.3116(4) 0.1449(2) -0.00900(19) 0.0446(10) Uani 1 1 d . . .
H30A H -0.4011 0.1599 -0.0128 0.054 Uiso 1 1 calc R . .
C50B C 0.4566(5) 0.0222(2) -0.25800(19) 0.0481(10) Uani 1 1 d . . .
H50A H 0.3971 0.0134 -0.2831 0.058 Uiso 1 1 calc R . .
C26B C 0.6805(5) 0.2151(2) -0.32214(18) 0.0488(11) Uani 1 1 d . . .
H26A H 0.6866 0.2149 -0.3596 0.059 Uiso 1 1 calc R . .
C35B C 0.0162(4) 0.0303(2) -0.17330(19) 0.0423(10) Uani 1 1 d . . .
H35A H -0.0138 0.0156 -0.1382 0.051 Uiso 1 1 calc R . .
C25B C 0.7981(5) 0.2172(2) -0.2965(2) 0.0519(12) Uani 1 1 d . . .
H25A H 0.8829 0.2187 -0.3167 0.062 Uiso 1 1 calc R . .
C44B C 0.2362(4) 0.0909(2) 0.10825(17) 0.0465(10) Uani 1 1 d . . .
H44A H 0.2185 0.0637 0.1391 0.056 Uiso 1 1 calc R . .
C42B C 0.2213(5) 0.1960(2) 0.06317(17) 0.0460(10) Uani 1 1 d . . .
H42A H 0.1921 0.2394 0.0633 0.055 Uiso 1 1 calc R . .
C43B C 0.1916(5) 0.1549(2) 0.10865(18) 0.0493(11) Uani 1 1 d . . .
H43A H 0.1420 0.1704 0.1392 0.059 Uiso 1 1 calc R . .
C36B C 0.0362(5) -0.0126(3) -0.2145(2) 0.0566(13) Uani 1 1 d . . .
H36A H 0.0195 -0.0564 -0.2071 0.068 Uiso 1 1 calc R . .
C37B C 0.0808(5) 0.0104(3) -0.2660(2) 0.0663(16) Uani 1 1 d . . .
H37A H 0.0935 -0.0182 -0.2935 0.080 Uiso 1 1 calc R . .
C38B C 0.1067(5) 0.0739(3) -0.2776(2) 0.0667(16) Uani 1 1 d . . .
H38A H 0.1363 0.0883 -0.3128 0.080 Uiso 1 1 calc R . .
N1A N 0.3095(3) 0.56536(13) 0.27845(11) 0.0240(6) Uani 1 1 d . . .
N2A N 0.1410(3) 0.49379(13) 0.24480(11) 0.0261(6) Uani 1 1 d . . .
N3A N 0.5085(3) 0.56080(14) 0.20648(12) 0.0297(6) Uani 1 1 d . . .
N1B N 0.3476(3) 0.47318(13) 0.15226(11) 0.0249(6) Uani 1 1 d . . .
N3B N 0.2366(3) 0.58291(13) 0.16575(11) 0.0232(6) Uani 1 1 d . . .
N2B N 0.4243(3) 0.44107(14) 0.24335(11) 0.0272(6) Uani 1 1 d . . .
N4B N 0.2098(3) 0.21805(13) -0.13982(11) 0.0267(6) Uani 1 1 d . . .
N5B N 0.2146(3) 0.09701(13) -0.09168(12) 0.0266(6) Uani 1 1 d . . .
N6B N 0.4480(3) 0.16205(14) -0.11187(12) 0.0271(6) Uani 1 1 d . . .
O3B O 0.0338(2) 0.18932(11) -0.06194(9) 0.0262(5) Uani 1 1 d . . .
O1B O 0.4302(2) 0.28380(11) -0.13771(9) 0.0261(5) Uani 1 1 d . . .
O2B O 0.4140(2) 0.21320(11) -0.20980(9) 0.0282(5) Uani 1 1 d . . .
O5B O 0.4070(2) 0.08067(12) -0.02735(10) 0.0317(6) Uani 1 1 d . . .
O6B O 0.4522(2) 0.03660(11) -0.11175(10) 0.0313(5) Uani 1 1 d . . .
O4B O 0.0133(2) 0.13846(12) -0.14465(10) 0.0291(5) Uani 1 1 d . . .
O1A O 0.2799(3) 0.71108(13) 0.58655(11) 0.0438(7) Uani 1 1 d . . .
O4A O 0.0462(3) 0.93312(14) 0.58475(14) 0.0532(8) Uani 1 1 d . . .
O6A O 0.2730(4) 0.88371(15) 0.72259(14) 0.0651(10) Uani 1 1 d . . .
O5A O 0.4808(4) 0.85252(16) 0.67010(15) 0.0620(9) Uani 1 1 d . . .
O3A O 0.2415(4) 0.92623(15) 0.51913(14) 0.0631(10) Uani 1 1 d . . .
O2A O 0.0606(4) 0.72761(15) 0.63735(14) 0.0560(8) Uani 1 1 d . . .
N4A N 0.1509(4) 0.82195(16) 0.57165(14) 0.0430(8) Uani 1 1 d . . .
N6A N 0.2689(4) 0.78625(15) 0.66286(13) 0.0379(8) Uani 1 1 d . . .
P1A P 0.19034(11) 0.76721(5) 0.61466(4) 0.0369(2) Uani 1 1 d . . .
P2A P 0.18734(11) 0.89453(5) 0.57569(5) 0.0400(2) Uani 1 1 d . . .
P3A P 0.32165(13) 0.85666(5) 0.66593(5) 0.0475(3) Uani 1 1 d . . .
N5A N 0.2826(4) 0.90872(17) 0.62055(18) 0.0560(10) Uani 1 1 d . . .
P0AA P 0.87970(11) 0.41276(6) 0.08415(4) 0.0396(3) Uani 1 1 d . . .
F4 F 0.7672(2) 0.45814(14) 0.05731(10) 0.0537(7) Uani 1 1 d . . .
F6 F 0.9435(3) 0.47342(14) 0.10680(11) 0.0579(7) Uani 1 1 d . . .
F5 F 0.7792(3) 0.40548(16) 0.13769(10) 0.0620(8) Uani 1 1 d . . .
F3 F 0.9800(3) 0.4244(2) 0.02990(11) 0.0930(13) Uani 1 1 d . . .
F1 F 0.8166(4) 0.35335(16) 0.06078(16) 0.0954(13) Uani 1 1 d . . .
F2 F 0.9924(3) 0.36763(16) 0.11095(14) 0.0836(11) Uani 1 1 d . . .
P8 P 0.79919(15) 0.67567(10) 0.39309(9) 0.0503(6) Uani 0.751(4) 1 d PD A 1
F9 F 0.6980(5) 0.7237(2) 0.3625(3) 0.0876(19) Uani 0.751(4) 1 d PD A 1
F7 F 0.8949(4) 0.66727(17) 0.33719(16) 0.0564(10) Uani 0.751(4) 1 d PD A 1
F11 F 0.8882(4) 0.73381(18) 0.4064(2) 0.0741(14) Uani 0.751(4) 1 d PD A 1
F10 F 0.7049(4) 0.6822(2) 0.44868(18) 0.0790(15) Uani 0.751(4) 1 d PD A 1
F12 F 0.8952(3) 0.62471(16) 0.42299(14) 0.0479(9) Uani 0.751(4) 1 d PD A 1
F8 F 0.7103(3) 0.61652(17) 0.37908(14) 0.0515(10) Uani 0.751(4) 1 d PD A 1
P8A P 0.8305(5) 0.7090(2) 0.3648(2) 0.0423(14) Uani 0.249(4) 1 d PD A 2
F8A F 0.8302(15) 0.6338(6) 0.3752(7) 0.113(3) Uani 0.249(4) 1 d PD A 2
F10A F 0.6735(13) 0.7122(10) 0.3592(9) 0.113(3) Uani 0.249(4) 1 d PD A 2
F12A F 0.8683(15) 0.7008(8) 0.3020(5) 0.113(3) Uani 0.249(4) 1 d PD A 2
F9A F 0.7992(16) 0.7192(8) 0.4272(5) 0.113(3) Uani 0.249(4) 1 d PD A 2
F7A F 0.9921(11) 0.7092(7) 0.3705(6) 0.113(3) Uani 0.249(4) 1 d PD A 2
F11A F 0.8340(14) 0.7852(6) 0.3525(6) 0.113(3) Uani 0.249(4) 1 d PD A 2

loop_
_atom_site_aniso_label
_atom_site_aniso_U_11
_atom_site_aniso_U_22
_atom_site_aniso_U_33
_atom_site_aniso_U_23
_atom_site_aniso_U_13
_atom_site_aniso_U_12
Fe1 0.0258(2) 0.0196(2) 0.0217(2) -0.00163(17) -0.00385(18) 0.00455(18)
P2B 0.0241(4) 0.0202(4) 0.0268(4) -0.0006(3) -0.0007(3) 0.0059(3)
P1B 0.0260(4) 0.0195(4) 0.0247(4) -0.0016(3) 0.0000(3) 0.0055(3)
P3B 0.0260(4) 0.0225(4) 0.0290(5) 0.0016(3) -0.0012(3) 0.0077(3)
C19A 0.054(2) 0.0262(18) 0.036(2) -0.0109(15) -0.0152(18) 0.0086(17)
C17A 0.042(2) 0.038(2) 0.041(2) -0.0164(17) -0.0143(17) 0.0066(17)
C18A 0.049(2) 0.039(2) 0.044(2) -0.0154(18) -0.0251(19) 0.0136(18)
C16A 0.046(2) 0.0285(19) 0.036(2) -0.0110(15) -0.0165(17) 0.0019(16)
C47A 0.092(4) 0.052(3) 0.063(3) -0.033(3) -0.035(3) 0.024(3)
C21A 0.043(2) 0.068(3) 0.052(3) -0.032(2) -0.024(2) 0.021(2)
C39A 0.069(3) 0.041(2) 0.067(3) -0.001(2) 0.005(3) 0.005(2)
C34A 0.053(3) 0.031(2) 0.059(3) -0.0095(19) -0.007(2) 0.0057(18)
C32A 0.087(4) 0.060(3) 0.080(4) 0.004(3) 0.023(3) -0.024(3)
C45A 0.072(3) 0.079(3) 0.078(3) 0.007(2) -0.005(2) -0.008(2)
C46A 0.091(4) 0.046(3) 0.051(3) -0.029(2) -0.033(3) 0.039(3)
C26A 0.071(3) 0.104(3) 0.069(3) 0.009(2) 0.006(2) 0.023(2)
C28A 0.063(3) 0.041(2) 0.043(2) 0.0063(19) -0.003(2) 0.012(2)
C20A 0.044(2) 0.064(3) 0.054(3) -0.032(2) -0.020(2) 0.017(2)
C40A 0.059(2) 0.075(3) 0.074(3) 0.011(2) -0.011(2) -0.019(2)
C41A 0.075(3) 0.085(3) 0.098(3) -0.008(3) 0.019(2) -0.013(2)
C44A 0.082(3) 0.087(3) 0.082(3) 0.008(2) 0.004(2) -0.004(2)
C33A 0.085(4) 0.040(3) 0.052(3) -0.006(2) -0.008(3) 0.000(2)
C48A 0.103(5) 0.072(4) 0.062(4) -0.042(3) -0.044(3) 0.045(4)
C37A 0.064(3) 0.039(2) 0.083(4) -0.008(2) 0.006(3) 0.006(2)
C30A 0.064(3) 0.046(3) 0.101(5) 0.000(3) 0.024(3) 0.011(2)
C27A 0.067(2) 0.086(3) 0.061(2) 0.010(2) 0.0000(19) 0.020(2)
C42A 0.089(3) 0.093(3) 0.109(3) -0.009(3) 0.014(3) -0.013(3)
C50A 0.085(4) 0.077(4) 0.059(3) -0.029(3) -0.010(3) 0.035(3)
C43A 0.090(3) 0.090(3) 0.093(3) 0.003(3) 0.015(2) -0.001(3)
C22A 0.077(3) 0.077(3) 0.068(3) 0.003(2) 0.010(2) 0.009(2)
C31A 0.059(3) 0.066(3) 0.058(3) -0.006(3) 0.005(2) -0.001(3)
C49A 0.097(5) 0.085(4) 0.046(3) -0.029(3) -0.018(3) 0.042(4)
C25A 0.091(3) 0.114(3) 0.087(3) 0.017(3) 0.024(3) 0.019(3)
C51A 0.074(4) 0.058(3) 0.063(3) -0.029(3) -0.019(3) 0.027(3)
C29A 0.087(4) 0.042(3) 0.119(5) 0.009(3) 0.041(4) 0.015(3)
C38A 0.067(3) 0.039(3) 0.082(4) -0.008(2) 0.012(3) 0.004(2)
C24A 0.117(3) 0.108(3) 0.106(3) 0.029(3) 0.039(3) 0.017(3)
C23A 0.114(3) 0.092(3) 0.103(3) 0.025(2) 0.033(3) 0.016(3)
C36A 0.103(5) 0.039(3) 0.133(6) -0.007(3) 0.051(4) 0.002(3)
C35A 0.080(4) 0.051(3) 0.135(6) -0.012(4) 0.034(4) 0.006(3)
C6A 0.0273(17) 0.0247(17) 0.0261(17) -0.0048(13) -0.0063(13) 0.0015(13)
C9A 0.0348(19) 0.0216(17) 0.039(2) -0.0005(14) -0.0145(16) -0.0050(14)
C10A 0.0288(17) 0.0235(17) 0.0317(18) 0.0016(14) -0.0076(14) -0.0009(13)
C1A 0.0347(18) 0.0276(18) 0.0278(18) -0.0036(14) -0.0094(14) -0.0023(14)
C11A 0.0286(17) 0.0229(17) 0.0357(19) 0.0067(14) -0.0060(14) -0.0014(13)
C5A 0.0295(17) 0.0263(17) 0.0274(17) -0.0065(14) -0.0068(14) 0.0022(14)
C7A 0.0283(17) 0.0297(18) 0.0281(17) -0.0063(14) -0.0045(14) 0.0036(14)
C4A 0.0337(19) 0.039(2) 0.035(2) -0.0098(16) -0.0034(16) -0.0021(16)
C12A 0.033(2) 0.037(2) 0.046(2) 0.0115(18) -0.0064(17) -0.0072(16)
C15A 0.036(2) 0.033(2) 0.036(2) 0.0082(16) 0.0023(16) 0.0073(16)
C3A 0.0300(19) 0.046(2) 0.044(2) -0.0016(18) -0.0054(16) -0.0086(17)
C8A 0.039(2) 0.0250(17) 0.0296(18) -0.0073(14) -0.0120(15) 0.0043(15)
C2A 0.042(2) 0.038(2) 0.040(2) -0.0068(17) -0.0127(17) -0.0105(17)
C13A 0.029(2) 0.048(3) 0.063(3) 0.020(2) -0.0081(19) -0.0053(18)
C14A 0.031(2) 0.043(2) 0.054(3) 0.018(2) 0.0072(18) 0.0074(17)
C11B 0.0247(15) 0.0200(15) 0.0205(15) 0.0012(12) 0.0005(12) 0.0031(12)
C14B 0.0261(17) 0.0197(16) 0.039(2) -0.0013(14) -0.0014(14) 0.0077(13)
C15B 0.0289(17) 0.0215(16) 0.0274(17) -0.0030(13) 0.0006(13) 0.0026(13)
C12B 0.0243(16) 0.0252(17) 0.0281(17) 0.0001(13) -0.0032(13) 0.0031(13)
C9B 0.0303(17) 0.0243(17) 0.0224(16) -0.0013(13) -0.0017(13) 0.0082(13)
C13B 0.0222(16) 0.0220(16) 0.0344(18) 0.0042(14) -0.0055(13) 0.0030(13)
C10B 0.0264(16) 0.0225(16) 0.0245(16) 0.0002(13) -0.0019(13) 0.0045(13)
C8B 0.0274(17) 0.0215(16) 0.0272(17) -0.0034(13) 0.0007(13) 0.0023(13)
C6B 0.0282(17) 0.0213(16) 0.0293(17) 0.0026(13) -0.0052(13) 0.0079(13)
C1B 0.0384(19) 0.0267(18) 0.0272(18) 0.0033(14) -0.0062(15) 0.0028(15)
C7B 0.0286(17) 0.0225(16) 0.0296(18) 0.0000(13) -0.0005(14) 0.0100(13)
C2B 0.046(2) 0.032(2) 0.0309(19) 0.0067(15) -0.0116(16) 0.0047(17)
C5B 0.0325(18) 0.0220(16) 0.0277(17) 0.0022(13) -0.0018(14) 0.0050(14)
C3B 0.044(2) 0.0292(19) 0.044(2) 0.0069(16) -0.0124(18) 0.0118(17)
C4B 0.042(2) 0.0259(18) 0.039(2) -0.0011(15) -0.0049(17) 0.0110(16)
C22B 0.0355(18) 0.0161(15) 0.0338(19) -0.0045(13) 0.0069(15) 0.0035(13)
C48B 0.039(2) 0.031(2) 0.055(3) 0.0030(18) 0.0170(19) 0.0084(17)
C16B 0.0288(17) 0.0205(16) 0.0257(17) -0.0031(13) 0.0027(13) 0.0055(13)
C46B 0.0345(19) 0.0195(16) 0.038(2) -0.0012(14) 0.0060(15) 0.0104(14)
C28B 0.0257(16) 0.0248(17) 0.0274(17) -0.0033(13) 0.0007(13) 0.0017(13)
C21B 0.0293(17) 0.0291(18) 0.0309(18) -0.0036(14) -0.0036(14) 0.0079(14)
C19B 0.0337(18) 0.0173(15) 0.0248(16) -0.0019(12) 0.0025(13) 0.0036(13)
C18B 0.0230(16) 0.0279(18) 0.0320(18) -0.0038(14) -0.0016(13) -0.0006(13)
C20B 0.0274(17) 0.0243(17) 0.0349(19) -0.0027(14) 0.0034(14) 0.0054(13)
C29B 0.0314(19) 0.0297(19) 0.051(2) 0.0079(17) -0.0047(17) 0.0060(15)
C40B 0.0256(17) 0.037(2) 0.0293(18) 0.0003(15) -0.0012(14) 0.0051(14)
C17B 0.0285(17) 0.0267(17) 0.0320(18) -0.0056(14) 0.0033(14) 0.0078(14)
C34B 0.0313(18) 0.041(2) 0.034(2) -0.0107(16) -0.0082(15) 0.0123(16)
C41B 0.040(2) 0.035(2) 0.037(2) 0.0041(16) -0.0004(16) 0.0050(16)
C27B 0.051(2) 0.0290(19) 0.0310(19) -0.0008(15) 0.0017(17) 0.0111(17)
C31B 0.0324(19) 0.032(2) 0.039(2) 0.0018(16) 0.0020(16) -0.0032(15)
C51B 0.035(2) 0.034(2) 0.045(2) -0.0072(17) 0.0018(17) 0.0011(16)
C45B 0.038(2) 0.038(2) 0.036(2) 0.0058(16) -0.0058(16) 0.0085(17)
C47B 0.0321(19) 0.031(2) 0.047(2) -0.0003(17) 0.0015(17) 0.0079(15)
C33B 0.0292(19) 0.047(2) 0.040(2) 0.0128(18) -0.0011(16) 0.0098(17)
C23B 0.036(2) 0.0301(19) 0.038(2) -0.0103(16) 0.0046(16) 0.0023(15)
C49B 0.056(3) 0.037(2) 0.043(2) -0.0093(18) 0.010(2) 0.0056(19)
C32B 0.044(2) 0.044(2) 0.039(2) 0.0144(18) 0.0007(18) 0.0063(18)
C39B 0.045(2) 0.062(3) 0.037(2) -0.002(2) -0.0020(18) 0.019(2)
C24B 0.037(2) 0.031(2) 0.060(3) -0.0153(19) 0.0084(19) 0.0026(16)
C30B 0.0280(19) 0.044(2) 0.061(3) 0.005(2) -0.0056(18) 0.0009(17)
C50B 0.050(3) 0.045(3) 0.049(3) -0.013(2) 0.002(2) 0.000(2)
C26B 0.061(3) 0.042(2) 0.037(2) 0.0033(18) 0.016(2) 0.010(2)
C35B 0.037(2) 0.040(2) 0.052(3) -0.0139(19) -0.0121(18) 0.0079(17)
C25B 0.049(3) 0.037(2) 0.062(3) -0.002(2) 0.025(2) 0.0093(19)
C44B 0.050(2) 0.054(3) 0.031(2) 0.0061(19) 0.0036(18) 0.006(2)
C42B 0.051(2) 0.041(2) 0.043(2) -0.0016(19) 0.0051(19) 0.0068(19)
C43B 0.053(3) 0.054(3) 0.038(2) -0.003(2) 0.0077(19) 0.009(2)
C36B 0.045(3) 0.056(3) 0.074(4) -0.034(3) -0.019(2) 0.016(2)
C37B 0.057(3) 0.085(4) 0.061(3) -0.043(3) -0.019(3) 0.037(3)
C38B 0.059(3) 0.105(5) 0.035(2) -0.019(3) -0.009(2) 0.036(3)
N1A 0.0256(14) 0.0209(13) 0.0261(14) -0.0012(11) -0.0071(11) 0.0031(11)
N2A 0.0312(15) 0.0194(13) 0.0282(15) -0.0031(11) -0.0062(12) 0.0030(11)
N3A 0.0308(15) 0.0236(15) 0.0330(16) 0.0065(12) -0.0015(12) 0.0037(12)
N1B 0.0291(14) 0.0221(14) 0.0227(14) -0.0008(11) -0.0020(11) 0.0045(11)
N3B 0.0234(13) 0.0201(13) 0.0260(14) -0.0022(11) -0.0019(11) 0.0027(10)
N2B 0.0295(15) 0.0242(14) 0.0276(15) 0.0000(11) -0.0048(12) 0.0055(11)
N4B 0.0272(14) 0.0230(14) 0.0288(15) 0.0016(11) -0.0030(12) 0.0061(11)
N5B 0.0272(14) 0.0210(14) 0.0301(15) 0.0028(11) 0.0002(12) 0.0036(11)
N6B 0.0256(14) 0.0255(15) 0.0295(15) -0.0025(12) -0.0019(11) 0.0063(11)
O3B 0.0254(11) 0.0224(12) 0.0294(12) -0.0012(9) 0.0011(9) 0.0060(9)
O1B 0.0299(12) 0.0217(12) 0.0258(12) -0.0043(9) 0.0025(9) 0.0031(9)
O2B 0.0314(12) 0.0261(12) 0.0265(12) -0.0053(10) 0.0006(10) 0.0031(10)
O5B 0.0284(12) 0.0342(14) 0.0304(13) 0.0047(10) -0.0019(10) 0.0123(10)
O6B 0.0328(13) 0.0222(12) 0.0358(14) 0.0032(10) 0.0030(10) 0.0100(10)
O4B 0.0287(12) 0.0292(13) 0.0296(13) -0.0072(10) -0.0041(10) 0.0069(10)
O1A 0.0652(19) 0.0351(15) 0.0343(15) -0.0143(12) -0.0232(13) 0.0211(13)
O4A 0.0511(18) 0.0330(16) 0.076(2) -0.0044(15) -0.0139(16) 0.0107(13)
O6A 0.101(3) 0.0369(17) 0.065(2) -0.0270(16) -0.042(2) 0.0270(17)
O5A 0.068(2) 0.0456(19) 0.079(3) -0.0081(17) -0.039(2) 0.0004(16)
O3A 0.084(2) 0.0397(18) 0.058(2) 0.0102(15) 0.0090(18) 0.0251(17)
O2A 0.073(2) 0.0384(17) 0.057(2) -0.0116(15) -0.0019(17) -0.0101(15)
N4A 0.052(2) 0.0360(18) 0.044(2) -0.0073(15) -0.0206(16) 0.0125(16)
N6A 0.057(2) 0.0240(15) 0.0347(17) -0.0059(13) -0.0145(15) 0.0090(14)
P1A 0.0513(6) 0.0262(5) 0.0351(5) -0.0083(4) -0.0134(4) 0.0081(4)
P2A 0.0472(6) 0.0294(5) 0.0433(6) 0.0004(4) -0.0104(5) 0.0099(4)
P3A 0.0661(7) 0.0254(5) 0.0559(7) -0.0093(5) -0.0287(6) 0.0068(5)
N5A 0.069(3) 0.0249(18) 0.078(3) 0.0031(18) -0.030(2) 0.0010(17)
P0AA 0.0352(5) 0.0549(7) 0.0301(5) -0.0117(5) -0.0121(4) 0.0156(5)
F4 0.0331(12) 0.0775(19) 0.0478(15) 0.0105(13) -0.0085(11) 0.0150(12)
F6 0.0564(16) 0.0662(18) 0.0524(16) 0.0031(13) -0.0121(13) -0.0129(13)
F5 0.0558(16) 0.096(2) 0.0346(14) 0.0093(14) -0.0046(12) -0.0263(15)
F3 0.0381(15) 0.201(4) 0.0389(16) -0.026(2) -0.0044(12) 0.035(2)
F1 0.129(3) 0.062(2) 0.111(3) -0.0405(19) -0.079(3) 0.024(2)
F2 0.086(2) 0.076(2) 0.097(2) -0.0202(18) -0.059(2) 0.0391(18)
P8 0.0270(7) 0.0463(11) 0.0825(14) -0.0323(11) -0.0151(8) 0.0084(7)
F9 0.061(3) 0.065(3) 0.147(5) -0.033(3) -0.059(3) 0.034(2)
F7 0.048(2) 0.043(2) 0.076(3) 0.0016(18) -0.0020(18) 0.0056(16)
F11 0.053(2) 0.049(2) 0.129(4) -0.038(2) -0.036(2) 0.0036(18)
F10 0.038(2) 0.105(3) 0.102(3) -0.071(3) -0.006(2) 0.009(2)
F12 0.0318(16) 0.052(2) 0.061(2) -0.0152(16) -0.0018(15) -0.0026(14)
F8 0.0354(17) 0.060(2) 0.064(2) -0.0298(18) -0.0134(15) -0.0013(15)
P8A 0.038(2) 0.031(3) 0.058(3) 0.000(2) -0.006(2) -0.0040(19)
F8A 0.077(5) 0.107(6) 0.150(8) -0.010(5) 0.009(5) -0.011(4)
F10A 0.077(5) 0.107(6) 0.150(8) -0.010(5) 0.009(5) -0.011(4)
F12A 0.077(5) 0.107(6) 0.150(8) -0.010(5) 0.009(5) -0.011(4)
F9A 0.077(5) 0.107(6) 0.150(8) -0.010(5) 0.009(5) -0.011(4)
F7A 0.077(5) 0.107(6) 0.150(8) -0.010(5) 0.009(5) -0.011(4)
F11A 0.077(5) 0.107(6) 0.150(8) -0.010(5) 0.009(5) -0.011(4)

loop_
_atom_type_symbol
_atom_type_description
_atom_type_scat_dispersion_real
_atom_type_scat_dispersion_imag
_atom_type_scat_source
C C 0.0033 0.0016 'International Tables Vol C Tables 4.2.6.8 and 6.1.1.4'
H H 0.0000 0.0000 'International Tables Vol C Tables 4.2.6.8 and 6.1.1.4'
N N 0.0061 0.0033 'International Tables Vol C Tables 4.2.6.8 and 6.1.1.4'
O O 0.0106 0.0060 'International Tables Vol C Tables 4.2.6.8 and 6.1.1.4'
F F 0.0171 0.0103 'International Tables Vol C Tables 4.2.6.8 and 6.1.1.4'
P P 0.1023 0.0942 'International Tables Vol C Tables 4.2.6.8 and 6.1.1.4'
Fe Fe 0.3463 0.8444 'International Tables Vol C Tables 4.2.6.8 and 6.1.1.4'

loop_
_geom_angle_atom_site_label_1
_geom_angle_atom_site_label_2
_geom_angle_atom_site_label_3
_geom_angle
N1A Fe1 N2A 80.74(12)
N1A Fe1 N3A 80.87(12)
N1A Fe1 N3B 100.18(12)
N1A Fe1 N2B 97.89(12)
N2A Fe1 N3A 161.61(12)
N1B Fe1 N1A 178.80(12)
N1B Fe1 N2A 99.77(12)
N1B Fe1 N3A 98.61(13)
N1B Fe1 N3B 80.94(12)
N1B Fe1 N2B 80.99(12)
N3B Fe1 N2A 87.13(11)
N3B Fe1 N3A 96.36(11)
N2B Fe1 N2A 95.91(12)
N2B Fe1 N3A 86.38(12)
N2B Fe1 N3B 161.93(12)
N5B P2B N4B 117.40(15)
N5B P2B O3B 113.38(14)
N5B P2B O4B 109.21(15)
O3B P2B N4B 105.40(14)
O4B P2B N4B 110.85(15)
O4B P2B O3B 99.07(13)
N4B P1B O1B 110.97(14)
N6B P1B N4B 117.52(15)
N6B P1B O1B 107.91(15)
N6B P1B O2B 113.78(14)
O2B P1B N4B 106.03(14)
O2B P1B O1B 99.10(13)
N5B P3B N6B 116.46(15)
N5B P3B O5B 110.22(14)
O5B P3B N6B 111.11(15)
O6B P3B N5B 111.75(15)
O6B P3B N6B 109.80(14)
O6B P3B O5B 95.57(13)
C18A C19A C20A 120.7(4)
C18A C19A O1A 116.2(3)
C20A C19A O1A 123.0(4)
C18A C17A H17 119.7
C18A C17A C16A 120.6(4)
C16A C17A H17 119.7
C19A C18A C17A 119.8(4)
C19A C18A H18 120.1
C17A C18A H18 120.1
C17A C16A C8A 120.7(4)
C21A C16A C17A 117.9(4)
C21A C16A C8A 121.4(3)
C46A C47A H47 121.6
C48A C47A H47 121.6
C48A C47A C46A 116.9(6)
C16A C21A H21 118.9
C16A C21A C20A 122.2(4)
C20A C21A H21 118.9
C34A C39A H39 120.1
C34A C39A C38A 119.8(5)
C38A C39A H39 120.1
C39A C34A C35A 119.4(5)
C39A C34A O4A 115.3(4)
C35A C34A O4A 125.0(4)
C33A C32A H32 119.7
C31A C32A H32 119.7
C31A C32A C33A 120.7(5)
C40A C45A H45 121.2
C40A C45A C44A 117.6(7)
C44A C45A H45 121.2
C51A C46A C47A 122.7(5)
C51A C46A O6A 120.2(5)
O6A C46A C47A 117.0(6)
C27A C26A H26 119.4
C25A C26A H26 119.4
C25A C26A C27A 121.2(7)
C33A C28A O3A 115.9(4)
C29A C28A C33A 120.4(5)
C29A C28A O3A 123.5(5)
C19A C20A C21A 118.8(4)
C19A C20A H20 120.6
C21A C20A H20 120.6
C41A C40A C45A 123.6(7)
C41A C40A O5A 122.8(5)
O5A C40A C45A 113.5(6)
C40A C41A H41 120.1
C40A C41A C42A 119.8(7)
C42A C41A H41 120.1
C45A C44A H44 120.6
C43A C44A C45A 118.9(7)
C43A C44A H44 120.6
C32A C33A H33 120.5
C28A C33A C32A 118.9(5)
C28A C33A H33 120.5
C47A C48A H48 119.7
C47A C48A C49A 120.6(6)
C49A C48A H48 119.7
C38A C37A H37 120.7
C36A C37A H37 120.7
C36A C37A C38A 118.7(5)
C31A C30A H30 119.5
C31A C30A C29A 121.0(5)
C29A C30A H30 119.5
C26A C27A H27 121.1
C22A C27A C26A 117.7(6)
C22A C27A H27 121.1
C41A C42A H42 121.4
C43A C42A C41A 117.2(7)
C43A C42A H42 121.4
C49A C50A H50 119.9
C49A C50A C51A 120.1(7)
C51A C50A H50 119.9
C44A C43A H43 118.6
C42A C43A C44A 122.8(7)
C42A C43A H43 118.6
C27A C22A O2A 122.4(5)
C23A C22A C27A 120.0(6)
C23A C22A O2A 117.5(6)
C32A C31A H31 120.4
C30A C31A C32A 119.2(5)
C30A C31A H31 120.4
C48A C49A H49 119.5
C50A C49A C48A 120.9(6)
C50A C49A H49 119.5
C26A C25A H25 119.9
C24A C25A C26A 120.1(7)
C24A C25A H25 119.9
C46A C51A C50A 118.8(6)
C46A C51A H51 120.6
C50A C51A H51 120.6
C28A C29A C30A 119.7(5)
C28A C29A H29 120.2
C30A C29A H29 120.2
C39A C38A H38 119.6
C37A C38A C39A 120.9(5)
C37A C38A H38 119.6
C25A C24A H24 119.6
C25A C24A C23A 120.7(7)
C23A C24A H24 119.6
C22A C23A C24A 120.2(7)
C22A C23A H23 119.9
C24A C23A H23 119.9
C37A C36A H36 120.1
C37A C36A C35A 119.9(6)
C35A C36A H36 120.1
C34A C35A C36A 120.2(6)
C34A C35A H35 119.9
C36A C35A H35 119.9
C7A C6A C5A 127.7(3)
N1A C6A C5A 111.4(3)
N1A C6A C7A 120.9(3)
C10A C9A H9A 120.3
C10A C9A C8A 119.4(3)
C8A C9A H9A 120.3
C9A C10A C11A 126.8(3)
N1A C10A C9A 121.1(3)
N1A C10A C11A 112.0(3)
C2A C1A H1A 118.4
N2A C1A H1A 118.4
N2A C1A C2A 123.2(3)
C12A C11A C10A 124.1(4)
N3A C11A C10A 113.5(3)
N3A C11A C12A 122.2(4)
C4A C5A C6A 124.5(3)
N2A C5A C6A 113.4(3)
N2A C5A C4A 122.1(3)
C6A C7A H7A 120.1
C6A C7A C8A 119.7(3)
C8A C7A H7A 120.1
C5A C4A H4A 120.3
C5A C4A C3A 119.4(4)
C3A C4A H4A 120.3
C11A C12A H12 120.8
C13A C12A C11A 118.5(4)
C13A C12A H12 120.8
C14A C15A H15 119.0
N3A C15A H15 119.0
N3A C15A C14A 122.0(4)
C4A C3A H3A 120.7
C2A C3A C4A 118.6(4)
C2A C3A H3A 120.7
C9A C8A C16A 120.6(3)
C7A C8A C16A 121.1(3)
C7A C8A C9A 118.3(3)
C1A C2A H2A 120.3
C3A C2A C1A 119.4(3)
C3A C2A H2A 120.3
C12A C13A H13 120.3
C14A C13A C12A 119.4(4)
C14A C13A H13 120.3
C15A C14A H14 120.3
C13A C14A C15A 119.5(4)
C13A C14A H14 120.3
C12B C11B C10B 124.4(3)
N3B C11B C12B 122.0(3)
N3B C11B C10B 113.7(3)
C15B C14B H14A 120.1
C15B C14B C13B 119.7(3)
C13B C14B H14A 120.1
C14B C15B H15A 118.9
N3B C15B C14B 122.2(3)
N3B C15B H15A 118.9
C11B C12B H12A 120.7
C13B C12B C11B 118.7(3)
C13B C12B H12A 120.7
C10B C9B H9B 120.3
C10B C9B C8B 119.3(3)
C8B C9B H9B 120.3
C14B C13B C12B 119.1(3)
C14B C13B H13A 120.5
C12B C13B H13A 120.5
C9B C10B C11B 127.5(3)
N1B C10B C11B 111.5(3)
N1B C10B C9B 121.0(3)
C9B C8B C7B 118.4(3)
C9B C8B C16B 119.3(3)
C7B C8B C16B 122.3(3)
C7B C6B C5B 128.3(3)
N1B C6B C7B 120.9(3)
N1B C6B C5B 110.8(3)
C2B C1B H1B 118.9
N2B C1B H1B 118.9
N2B C1B C2B 122.3(3)
C8B C7B H7B 120.1
C6B C7B C8B 119.8(3)
C6B C7B H7B 120.1
C1B C2B H2B 120.2
C1B C2B C3B 119.7(3)
C3B C2B H2B 120.2
C4B C5B C6B 124.2(3)
N2B C5B C6B 113.8(3)
N2B C5B C4B 122.0(3)
C2B C3B H3B 120.4
C2B C3B C4B 119.1(3)
C4B C3B H3B 120.4
C5B C4B C3B 118.8(4)
C5B C4B H4B 120.6
C3B C4B H4B 120.6
C27B C22B C23B 121.9(3)
C27B C22B O2B 114.9(3)
C23B C22B O2B 123.2(3)
C47B C48B H48A 119.8
C47B C48B C49B 120.5(4)
C49B C48B H48A 119.8
C21B C16B C8B 121.0(3)
C17B C16B C8B 119.8(3)
C17B C16B C21B 119.2(3)
C51B C46B C47B 122.1(4)
C51B C46B O6B 119.7(3)
C47B C46B O6B 118.1(3)
C29B C28B C33B 121.0(3)
C29B C28B O3B 117.5(3)
C33B C28B O3B 121.5(3)
C16B C21B H21A 120.1
C20B C21B C16B 119.8(3)
C20B C21B H21A 120.1
C18B C19B O1B 119.9(3)
C20B C19B C18B 121.6(3)
C20B C19B O1B 118.4(3)
C19B C18B H18A 120.6
C17B C18B C19B 118.7(3)
C17B C18B H18A 120.6
C21B C20B H20A 120.3
C19B C20B C21B 119.4(3)
C19B C20B H20A 120.3
C28B C29B H29A 120.1
C28B C29B C30B 119.8(4)
C30B C29B H29A 120.1
C41B C40B C45B 121.4(3)
C41B C40B O5B 122.1(3)
C45B C40B O5B 116.4(3)
C16B C17B H17A 119.4
C18B C17B C16B 121.3(3)
C18B C17B H17A 119.4
C39B C34B C35B 122.2(4)
C39B C34B O4B 119.8(4)
C35B C34B O4B 118.0(4)
C40B C41B H41A 120.5
C40B C41B C42B 119.0(4)
C42B C41B H41A 120.5
C22B C27B H27A 120.8
C22B C27B C26B 118.4(4)
C26B C27B H27A 120.8
C32B C31B H31A 120.6
C32B C31B C30B 118.7(4)
C30B C31B H31A 120.6
C46B C51B H51A 120.8
C46B C51B C50B 118.3(4)
C50B C51B H51A 120.8
C40B C45B H45A 120.6
C44B C45B C40B 118.7(4)
C44B C45B H45A 120.6
C48B C47B H47A 120.7
C46B C47B C48B 118.7(4)
C46B C47B H47A 120.7
C28B C33B H33A 120.7
C28B C33B C32B 118.6(3)
C32B C33B H33A 120.7
C22B C23B H23A 121.0
C22B C23B C24B 118.0(4)
C24B C23B H23A 121.0
C48B C49B H49A 120.3
C50B C49B C48B 119.3(4)
C50B C49B H49A 120.3
C31B C32B C33B 121.3(4)
C31B C32B H32A 119.4
C33B C32B H32A 119.4
C34B C39B H39A 121.1
C34B C39B C38B 117.7(5)
C38B C39B H39A 121.1
C23B C24B H24A 119.6
C25B C24B C23B 120.9(4)
C25B C24B H24A 119.6
C29B C30B C31B 120.6(4)
C29B C30B H30A 119.7
C31B C30B H30A 119.7
C51B C50B H50A 119.5
C49B C50B C51B 121.0(4)
C49B C50B H50A 119.5
C27B C26B H26A 119.8
C25B C26B C27B 120.5(4)
C25B C26B H26A 119.8
C34B C35B H35A 120.6
C34B C35B C36B 118.7(5)
C36B C35B H35A 120.6
C24B C25B C26B 120.4(4)
C24B C25B H25A 119.8
C26B C25B H25A 119.8
C45B C44B H44A 119.4
C43B C44B C45B 121.1(4)
C43B C44B H44A 119.4
C41B C42B H42A 119.9
C43B C42B C41B 120.2(4)
C43B C42B H42A 119.9
C44B C43B C42B 119.5(4)
C44B C43B H43A 120.3
C42B C43B H43A 120.3
C35B C36B H36A 120.3
C37B C36B C35B 119.4(5)
C37B C36B H36A 120.3
C36B C37B H37A 119.3
C38B C37B C36B 121.4(5)
C38B C37B H37A 119.3
C39B C38B H38A 119.7
C37B C38B C39B 120.6(5)
C37B C38B H38A 119.7
C6A N1A Fe1 119.6(2)
C10A N1A Fe1 119.6(2)
C10A N1A C6A 120.6(3)
C1A N2A Fe1 127.8(2)
C1A N2A C5A 117.3(3)
C5A N2A Fe1 114.6(2)
C11A N3A Fe1 114.0(2)
C15A N3A Fe1 127.4(3)
C15A N3A C11A 118.3(3)
C10B N1B Fe1 119.6(2)
C10B N1B C6B 120.5(3)
C6B N1B Fe1 119.8(2)
C11B N3B Fe1 113.9(2)
C15B N3B Fe1 127.4(2)
C15B N3B C11B 118.4(3)
C1B N2B Fe1 127.4(2)
C1B N2B C5B 118.1(3)
C5B N2B Fe1 114.1(2)
P1B N4B P2B 120.61(17)
P2B N5B P3B 122.22(18)
P1B N6B P3B 121.15(18)
C28B O3B P2B 122.0(2)
C19B O1B P1B 121.4(2)
C22B O2B P1B 127.7(2)
C40B O5B P3B 123.2(2)
C46B O6B P3B 120.1(2)
C34B O4B P2B 121.6(2)
C19A O1A P1A 127.4(2)
C34A O4A P2A 128.5(3)
C46A O6A P3A 123.3(3)
C40A O5A P3A 121.3(3)
C28A O3A P2A 128.7(3)
C22A O2A P1A 123.1(3)
P1A N4A P2A 121.9(2)
P1A N6A P3A 122.0(2)
O2A P1A O1A 99.17(18)
N4A P1A O1A 110.67(18)
N4A P1A O2A 110.6(2)
N4A P1A N6A 118.50(18)
N6A P1A O1A 106.44(16)
N6A P1A O2A 109.70(19)
O4A P2A N5A 110.4(2)
O3A P2A O4A 99.58(18)
O3A P2A N4A 111.3(2)
O3A P2A N5A 111.4(2)
N4A P2A O4A 105.68(19)
N4A P2A N5A 116.84(18)
O6A P3A N6A 110.5(2)
O5A P3A O6A 99.1(2)
O5A P3A N6A 109.29(18)
N5A P3A O6A 108.5(2)
N5A P3A O5A 111.4(2)
N5A P3A N6A 116.72(19)
P3A N5A P2A 123.2(2)
F4 P0AA F3 88.67(15)
F6 P0AA F4 91.26(16)
F6 P0AA F3 88.14(19)
F5 P0AA F4 89.29(15)
F5 P0AA F6 89.51(16)
F5 P0AA F3 176.8(2)
F5 P0AA F2 90.78(19)
F1 P0AA F4 88.13(17)
F1 P0AA F6 179.05(19)
F1 P0AA F5 91.2(2)
F1 P0AA F3 91.1(2)
F1 P0AA F2 92.05(18)
F2 P0AA F4 179.8(2)
F2 P0AA F6 88.56(17)
F2 P0AA F3 91.25(19)
F9 P8 F7 90.3(3)
F9 P8 F11 91.9(3)
F9 P8 F10 90.7(3)
F9 P8 F8 88.3(2)
F11 P8 F7 90.3(3)
F11 P8 F10 90.6(2)
F11 P8 F8 179.4(3)
F10 P8 F7 178.6(3)
F10 P8 F8 90.0(2)
F12 P8 F9 177.0(2)
F12 P8 F7 89.85(19)
F12 P8 F11 91.2(2)
F12 P8 F10 89.1(2)
F12 P8 F8 88.7(2)
F8 P8 F7 89.07(19)
F8A P8A F10A 91.3(8)
F8A P8A F12A 90.0(7)
F8A P8A F9A 91.6(8)
F8A P8A F7A 91.4(7)
F8A P8A F11A 178.2(9)
F10A P8A F12A 92.7(8)
F10A P8A F9A 89.5(8)
F10A P8A F7A 177.3(9)
F10A P8A F11A 89.6(8)
F12A P8A F7A 87.6(7)
F9A P8A F12A 177.2(8)
F9A P8A F7A 90.1(7)
F9A P8A F11A 90.0(7)
F11A P8A F12A 88.4(7)
F11A P8A F7A 87.8(7)

loop_
_geom_bond_atom_site_label_1
_geom_bond_atom_site_label_2
_geom_bond_distance
Fe1 N1A 1.888(3)
Fe1 N2A 1.985(3)
Fe1 N3A 1.994(3)
Fe1 N1B 1.878(3)
Fe1 N3B 1.976(3)
Fe1 N2B 1.976(3)
P2B N4B 1.588(3)
P2B N5B 1.575(3)
P2B O3B 1.584(2)
P2B O4B 1.580(3)
P1B N4B 1.582(3)
P1B N6B 1.575(3)
P1B O1B 1.591(2)
P1B O2B 1.579(3)
P3B N5B 1.582(3)
P3B N6B 1.589(3)
P3B O5B 1.584(3)
P3B O6B 1.580(2)
C19A C18A 1.373(6)
C19A C20A 1.373(6)
C19A O1A 1.399(4)
C17A H17 0.9300
C17A C18A 1.385(5)
C17A C16A 1.390(5)
C18A H18 0.9300
C16A C21A 1.378(6)
C16A C8A 1.487(5)
C47A H47 0.9300
C47A C46A 1.417(7)
C47A C48A 1.387(8)
C21A H21 0.9300
C21A C20A 1.379(6)
C39A H39 0.9300
C39A C34A 1.343(7)
C39A C38A 1.370(7)
C34A C35A 1.344(8)
C34A O4A 1.401(5)
C32A H32 0.9300
C32A C33A 1.377(8)
C32A C31A 1.364(8)
C45A H45 0.9300
C45A C40A 1.374(8)
C45A C44A 1.404(9)
C46A C51A 1.369(8)
C46A O6A 1.410(6)
C26A H26 0.9300
C26A C27A 1.394(8)
C26A C25A 1.360(9)
C28A C33A 1.361(7)
C28A C29A 1.349(7)
C28A O3A 1.414(6)
C20A H20 0.9300
C40A C41A 1.290(9)
C40A O5A 1.363(7)
C41A H41 0.9300
C41A C42A 1.466(9)
C44A H44 0.9300
C44A C43A 1.387(10)
C33A H33 0.9300
C48A H48 0.9300
C48A C49A 1.389(9)
C37A H37 0.9300
C37A C38A 1.351(7)
C37A C36A 1.345(8)
C30A H30 0.9300
C30A C31A 1.336(7)
C30A C29A 1.376(7)
C27A H27 0.9300
C27A C22A 1.378(8)
C42A H42 0.9300
C42A C43A 1.318(9)
C50A H50 0.9300
C50A C49A 1.375(8)
C50A C51A 1.388(8)
C43A H43 0.9300
C22A C23A 1.341(9)
C22A O2A 1.408(6)
C31A H31 0.9300
C49A H49 0.9300
C25A H25 0.9300
C25A C24A 1.299(10)
C51A H51 0.9300
C29A H29 0.9300
C38A H38 0.9300
C24A H24 0.9300
C24A C23A 1.402(10)
C23A H23 0.9300
C36A H36 0.9300
C36A C35A 1.384(8)
C35A H35 0.9300
C6A C5A 1.470(5)
C6A C7A 1.378(5)
C6A N1A 1.356(4)
C9A H9A 0.9300
C9A C10A 1.383(5)
C9A C8A 1.408(5)
C10A C11A 1.473(5)
C10A N1A 1.339(4)
C1A H1A 0.9300
C1A C2A 1.379(5)
C1A N2A 1.347(4)
C11A C12A 1.386(5)
C11A N3A 1.364(5)
C5A C4A 1.385(5)
C5A N2A 1.367(4)
C7A H7A 0.9300
C7A C8A 1.393(5)
C4A H4A 0.9300
C4A C3A 1.390(5)
C12A H12 0.9300
C12A C13A 1.384(6)
C15A H15 0.9300
C15A C14A 1.382(6)
C15A N3A 1.343(5)
C3A H3A 0.9300
C3A C2A 1.379(6)
C2A H2A 0.9300
C13A H13 0.9300
C13A C14A 1.379(7)
C14A H14 0.9300
C11B C12B 1.390(4)
C11B C10B 1.459(4)
C11B N3B 1.366(4)
C14B H14A 0.9300
C14B C15B 1.379(5)
C14B C13B 1.381(5)
C15B H15A 0.9300
C15B N3B 1.340(4)
C12B H12A 0.9300
C12B C13B 1.384(5)
C9B H9B 0.9300
C9B C10B 1.391(5)
C9B C8B 1.399(4)
C13B H13A 0.9300
C10B N1B 1.345(4)
C8B C7B 1.400(5)
C8B C16B 1.476(5)
C6B C7B 1.377(5)
C6B C5B 1.468(5)
C6B N1B 1.357(4)
C1B H1B 0.9300
C1B C2B 1.373(5)
C1B N2B 1.343(4)
C7B H7B 0.9300
C2B H2B 0.9300
C2B C3B 1.379(6)
C5B C4B 1.382(5)
C5B N2B 1.368(4)
C3B H3B 0.9300
C3B C4B 1.383(5)
C4B H4B 0.9300
C22B C27B 1.377(5)
C22B C23B 1.392(5)
C22B O2B 1.408(4)
C48B H48A 0.9300
C48B C47B 1.385(6)
C48B C49B 1.388(7)
C16B C21B 1.408(5)
C16B C17B 1.381(5)
C46B C51B 1.371(6)
C46B C47B 1.379(5)
C46B O6B 1.418(4)
C28B C29B 1.370(5)
C28B C33B 1.376(5)
C28B O3B 1.413(4)
C21B H21A 0.9300
C21B C20B 1.389(5)
C19B C18B 1.389(5)
C19B C20B 1.375(5)
C19B O1B 1.405(4)
C18B H18A 0.9300
C18B C17B 1.378(5)
C20B H20A 0.9300
C29B H29A 0.9300
C29B C30B 1.376(6)
C40B C41B 1.377(5)
C40B C45B 1.380(5)
C40B O5B 1.405(4)
C17B H17A 0.9300
C34B C39B 1.371(6)
C34B C35B 1.388(6)
C34B O4B 1.403(4)
C41B H41A 0.9300
C41B C42B 1.390(6)
C27B H27A 0.9300
C27B C26B 1.396(6)
C31B H31A 0.9300
C31B C32B 1.376(5)
C31B C30B 1.385(6)
C51B H51A 0.9300
C51B C50B 1.391(6)
C45B H45A 0.9300
C45B C44B 1.380(6)
C47B H47A 0.9300
C33B H33A 0.9300
C33B C32B 1.390(6)
C23B H23A 0.9300
C23B C24B 1.396(5)
C49B H49A 0.9300
C49B C50B 1.377(6)
C32B H32A 0.9300
C39B H39A 0.9300
C39B C38B 1.409(7)
C24B H24A 0.9300
C24B C25B 1.361(7)
C30B H30A 0.9300
C50B H50A 0.9300
C26B H26A 0.9300
C26B C25B 1.380(7)
C35B H35A 0.9300
C35B C36B 1.395(6)
C25B H25A 0.9300
C44B H44A 0.9300
C44B C43B 1.375(6)
C42B H42A 0.9300
C42B C43B 1.386(6)
C43B H43A 0.9300
C36B H36A 0.9300
C36B C37B 1.376(8)
C37B H37A 0.9300
C37B C38B 1.355(8)
C38B H38A 0.9300
O1A P1A 1.583(3)
O4A P2A 1.572(3)
O6A P3A 1.576(4)
O5A P3A 1.575(4)
O3A P2A 1.567(3)
O2A P1A 1.581(4)
N4A P1A 1.569(3)
N4A P2A 1.571(4)
N6A P1A 1.572(3)
N6A P3A 1.577(3)
P2A N5A 1.579(4)
P3A N5A 1.573(4)
P0AA F4 1.588(2)
P0AA F6 1.588(3)
P0AA F5 1.581(3)
P0AA F3 1.602(3)
P0AA F1 1.572(3)
P0AA F2 1.587(3)
P8 F9 1.587(5)
P8 F7 1.615(4)
P8 F11 1.590(4)
P8 F10 1.597(4)
P8 F12 1.583(4)
P8 F8 1.611(4)
P8A F8A 1.558(12)
P8A F10A 1.561(13)
P8A F12A 1.591(12)
P8A F9A 1.581(13)
P8A F7A 1.608(11)
P8A F11A 1.588(12)

loop_
_platon_squeeze_void_nr
_platon_squeeze_void_average_x
_platon_squeeze_void_average_y
_platon_squeeze_void_average_z
_platon_squeeze_void_volume
_platon_squeeze_void_count_electrons
_platon_squeeze_void_content
1 -0.041 0.500 0.500 314 57 ' '
